data_7043170
loop_
_publ_author_name
'Okuda, Jun'
'Mukherjee, Debabrata'
'Osseili, Hassan'
'Spaniol, Thomas Paul'

_publ_section_title
;
 Facile ring-opening of THF at lithium induced by a pendant Si-H bond and
 BPh3
;
_journal_name_full 'Dalton Trans.'
_journal_paper_doi 10.1039/C7DT01671A
_journal_year 2017
_chemical_formula_moiety 'C37 H61 B Li N5 O1 Si2, 2(C4 H8 O)'
_chemical_formula_sum 'C45 H77 B Li N5 O3 Si2'
_chemical_formula_weight 810.04
_chemical_name_systematic
;
 ?
;
_chemical_properties_physical ', Air-sensitive,Moisture-sensitive,Oxygen-sensitive'
_space_group_crystal_system triclinic
_space_group_IT_number 2
_space_group_name_Hall '-P 1'
_space_group_name_H-M_alt 'P -1'
_symmetry_space_group_name_Hall '-P 1'
_symmetry_space_group_name_H-M 'P -1'
_atom_sites_solution_hydrogens geom
_audit_creation_method SHELXL-2013
_audit_update_record
;
2017-04-19 deposited with the CCDC.
2017-05-31 downloaded from the CCDC.
;
_cell_angle_alpha 87.199(12)
_cell_angle_beta 77.299(12)
_cell_angle_gamma 65.471(11)
_cell_formula_units_Z 2
_cell_length_a 11.063(4)
_cell_length_b 11.919(7)
_cell_length_c 19.901(11)
_cell_measurement_reflns_used 590
_cell_measurement_temperature 100(2)
_cell_measurement_theta_max 17.02
_cell_measurement_theta_min 2.22
_cell_volume 2326(2)
_computing_cell_refinement 'Bruker SMART (2001)'
_computing_data_collection 'Bruker SMART (2001)'
_computing_data_reduction 'Bruker SAINT+ (1999)'
_computing_molecular_graphics 'ORTEP-III (Farrugia, 1999)'
_computing_structure_refinement 'SHELXL-2013 (Sheldrick, 2013)'
_computing_structure_solution 'SIR-92 (Altomare 1992)'
_diffrn_ambient_temperature 100(2)
_diffrn_measured_fraction_theta_full 1.000
_diffrn_measured_fraction_theta_max 0.947
_diffrn_measurement_device_type 'Bruker APEX-I CCD'
_diffrn_measurement_method '\w scans'
_diffrn_radiation_monochromator 'multilayer optics'
_diffrn_radiation_source microsource
_diffrn_radiation_type MoK\a
_diffrn_radiation_wavelength 0.71073
_diffrn_reflns_av_R_equivalents 0.1852
_diffrn_reflns_av_unetI/netI 0.4176
_diffrn_reflns_Laue_measured_fraction_full 1.000
_diffrn_reflns_Laue_measured_fraction_max 0.947
_diffrn_reflns_limit_h_max 14
_diffrn_reflns_limit_h_min -13
_diffrn_reflns_limit_k_max 15
_diffrn_reflns_limit_k_min -14
_diffrn_reflns_limit_l_max 25
_diffrn_reflns_limit_l_min -23
_diffrn_reflns_number 22016
_diffrn_reflns_point_group_measured_fraction_full 1.000
_diffrn_reflns_point_group_measured_fraction_max 0.947
_diffrn_reflns_theta_full 25.242
_diffrn_reflns_theta_max 27.343
_diffrn_reflns_theta_min 1.050
_exptl_absorpt_coefficient_mu 0.120
_exptl_absorpt_correction_T_max 0.7454
_exptl_absorpt_correction_T_min 0.4027
_exptl_absorpt_correction_type multi-scan
_exptl_absorpt_process_details 'Sadabs Bruker'
_exptl_crystal_colour colourless
_exptl_crystal_density_diffrn 1.156
_exptl_crystal_description plate
_exptl_crystal_F_000 884
_exptl_crystal_recrystallization_method 'Re-crystallisation from solvent: n-pentane and thf'
_exptl_crystal_size_max 0.310
_exptl_crystal_size_mid 0.270
_exptl_crystal_size_min 0.110
_refine_diff_density_max 0.467
_refine_diff_density_min -0.423
_refine_diff_density_rms 0.074
_refine_ls_extinction_method none
_refine_ls_goodness_of_fit_ref 0.835
_refine_ls_hydrogen_treatment constr
_refine_ls_matrix_type full
_refine_ls_number_parameters 536
_refine_ls_number_reflns 9958
_refine_ls_number_restraints 20
_refine_ls_restrained_S_all 0.837
_refine_ls_R_factor_all 0.2292
_refine_ls_R_factor_gt 0.0841
_refine_ls_shift/su_max 0.004
_refine_ls_shift/su_mean 0.000
_refine_ls_structure_factor_coef Fsqd
_refine_ls_weighting_details 'w=1/[\s^2^(Fo^2^)+(0.0592P)^2^] where P=(Fo^2^+2Fc^2^)/3'
_refine_ls_weighting_scheme calc
_refine_ls_wR_factor_gt 0.1721
_refine_ls_wR_factor_ref 0.2000
_reflns_Friedel_coverage 0.000
_reflns_number_gt 3277
_reflns_number_total 9958
_reflns_threshold_expression 'I > 2\s(I)'
_cod_data_source_file c7dt01671a2.cif
_cod_data_source_block 7
_cod_database_code 7043170
_shelx_space_group_comment
;
The symmetry employed for this shelxl refinement is uniquely defined
by the following loop, which should always be used as a source of
symmetry information in preference to the above space-group names.
They are only intended as comments.
;
_shelx_estimated_absorpt_t_min 0.964
_shelx_estimated_absorpt_t_max 0.987
_shelxl_version_number 2013-4

loop_
_space_group_symop_operation_xyz
'x, y, z'
'-x, -y, -z'

loop_
_atom_site_label
_atom_site_type_symbol
_atom_site_fract_x
_atom_site_fract_y
_atom_site_fract_z
_atom_site_U_iso_or_equiv
_atom_site_adp_type
_atom_site_occupancy
_atom_site_site_symmetry_order
_atom_site_calc_flag
_atom_site_refinement_flags_posn
_atom_site_refinement_flags_adp
_atom_site_refinement_flags_occupancy
_atom_site_disorder_assembly
_atom_site_disorder_group
Si1 Si 0.54508(13) 0.17695(12) 0.71012(7) 0.0275(4) Uani 1 1 d . . . . .
Si2 Si 0.54114(13) 0.19970(12) 0.85724(8) 0.0308(4) Uani 1 1 d . . . . .
O1 O 0.6301(3) 0.0437(3) 0.84152(16) 0.0333(9) Uani 1 1 d . . . . .
N1 N 0.5343(3) 0.0307(3) 0.7086(2) 0.0254(9) Uani 1 1 d . . . . .
N2 N 0.4416(4) -0.1107(3) 0.8176(2) 0.0273(10) Uani 1 1 d . . . . .
N3 N 0.7032(4) -0.2987(3) 0.8275(2) 0.0303(10) Uani 1 1 d . . . . .
N4 N 0.7881(4) -0.2052(3) 0.6919(2) 0.0337(11) Uani 1 1 d . . . . .
N5 N 0.4645(3) 0.2560(3) 0.7894(2) 0.0272(10) Uani 1 1 d . . . . .
Li1 Li 0.6333(8) -0.0941(7) 0.7829(5) 0.039(2) Uani 1 1 d . . . . .
B1 B 0.3298(5) 0.3905(5) 0.7955(3) 0.0302(15) Uani 1 1 d . . . . .
C1 C 0.3918(4) 0.0464(4) 0.7294(3) 0.0292(12) Uani 1 1 d . . . . .
H1A H 0.3513 0.0667 0.6883 0.035 Uiso 1 1 calc R U . . .
H1B H 0.3411 0.1179 0.7629 0.035 Uiso 1 1 calc R U . . .
C2 C 0.3712(5) -0.0646(4) 0.7613(3) 0.0336(13) Uani 1 1 d . . . . .
H2A H 0.2726 -0.0412 0.7789 0.040 Uiso 1 1 calc R U . . .
H2B H 0.4050 -0.1314 0.7252 0.040 Uiso 1 1 calc R U . . .
C3 C 0.4562(4) -0.2359(4) 0.8352(2) 0.0295(12) Uani 1 1 d . . . . .
H3A H 0.4680 -0.2832 0.7929 0.035 Uiso 1 1 calc R U . . .
H3B H 0.3722 -0.2315 0.8676 0.035 Uiso 1 1 calc R U . . .
C4 C 0.5771(4) -0.3020(4) 0.8679(3) 0.0323(13) Uani 1 1 d . . . . .
H4A H 0.5567 -0.2636 0.9144 0.039 Uiso 1 1 calc R U . . .
H4B H 0.5909 -0.3892 0.8736 0.039 Uiso 1 1 calc R U . . .
C5 C 0.7467(5) -0.3707(4) 0.7607(3) 0.0363(14) Uani 1 1 d . . . . .
H5A H 0.6654 -0.3555 0.7423 0.044 Uiso 1 1 calc R U . . .
H5B H 0.7900 -0.4599 0.7688 0.044 Uiso 1 1 calc R U . . .
C6 C 0.8459(5) -0.3369(4) 0.7077(3) 0.0358(13) Uani 1 1 d . . . . .
H6A H 0.9291 -0.3561 0.7251 0.043 Uiso 1 1 calc R U . . .
H6B H 0.8723 -0.3880 0.6647 0.043 Uiso 1 1 calc R U . . .
C7 C 0.6863(5) -0.1809(4) 0.6496(3) 0.0342(13) Uani 1 1 d . . . . .
H7A H 0.6221 -0.2174 0.6710 0.041 Uiso 1 1 calc R U . . .
H7B H 0.7332 -0.2213 0.6031 0.041 Uiso 1 1 calc R U . . .
C8 C 0.6059(4) -0.0413(4) 0.6426(3) 0.0340(13) Uani 1 1 d . . . . .
H8A H 0.6698 -0.0074 0.6170 0.041 Uiso 1 1 calc R U . . .
H8B H 0.5381 -0.0300 0.6147 0.041 Uiso 1 1 calc R U . . .
C9 C 0.3702(5) -0.0261(4) 0.8787(3) 0.0367(13) Uani 1 1 d . . . . .
H9A H 0.2803 -0.0263 0.8961 0.055 Uiso 1 1 calc R U . . .
H9B H 0.3595 0.0576 0.8662 0.055 Uiso 1 1 calc R U . . .
H9C H 0.4232 -0.0530 0.9145 0.055 Uiso 1 1 calc R U . . .
C10 C 0.8118(4) -0.3542(4) 0.8666(3) 0.0373(14) Uani 1 1 d . . . . .
H10A H 0.7820 -0.3107 0.9118 0.056 Uiso 1 1 calc R U . . .
H10B H 0.8946 -0.3471 0.8411 0.056 Uiso 1 1 calc R U . . .
H10C H 0.8306 -0.4415 0.8728 0.056 Uiso 1 1 calc R U . . .
C11 C 0.9034(5) -0.1796(5) 0.6528(3) 0.0490(16) Uani 1 1 d . . . . .
H11A H 0.9494 -0.2360 0.6120 0.073 Uiso 1 1 calc R U . . .
H11B H 0.9679 -0.1917 0.6822 0.073 Uiso 1 1 calc R U . . .
H11C H 0.8692 -0.0942 0.6385 0.073 Uiso 1 1 calc R U . . .
C12 C 0.7205(5) -0.0215(5) 0.8878(3) 0.0496(16) Uani 1 1 d . . . . .
H12A H 0.6961 -0.0883 0.9089 0.059 Uiso 1 1 calc R U . . .
H12B H 0.7076 0.0367 0.9253 0.059 Uiso 1 1 calc R U . . .
C13 C 0.8668(5) -0.0756(5) 0.8505(3) 0.0561(18) Uani 1 1 d . . . . .
H13A H 0.8867 -0.0059 0.8303 0.067 Uiso 0.5 1 calc R U P A 1
H13B H 0.8735 -0.1274 0.8112 0.067 Uiso 0.5 1 calc R U P A 1
H13C H 0.8923 -0.0140 0.8231 0.067 Uiso 0.5 1 calc R U P B 2
H13D H 0.8892 -0.1482 0.8202 0.067 Uiso 0.5 1 calc R U P B 2
C14A C 0.9846(17) -0.1535(15) 0.8852(11) 0.042(5) Uani 0.5 1 d . . P C 1
H14A H 1.0714 -0.1883 0.8503 0.051 Uiso 0.5 1 calc R U P C 1
H14B H 0.9678 -0.2225 0.9086 0.051 Uiso 0.5 1 calc R U P C 1
C15A C 0.9925(11) -0.0659(9) 0.9392(6) 0.046(3) Uani 0.5 1 d . . P C 1
H15A H 1.0076 0.0028 0.9156 0.069 Uiso 0.5 1 calc R U P C 1
H15B H 1.0679 -0.1125 0.9617 0.069 Uiso 0.5 1 calc R U P C 1
H15C H 0.9068 -0.0333 0.9740 0.069 Uiso 0.5 1 calc R U P C 1
C14B C 0.9361(17) -0.1136(16) 0.9154(12) 0.053(6) Uani 0.5 1 d . . P C 2
H14C H 0.8984 -0.0435 0.9497 0.063 Uiso 0.5 1 calc R U P C 2
H14D H 0.9215 -0.1843 0.9378 0.063 Uiso 0.5 1 calc R U P C 2
C15B C 1.0816(12) -0.1477(13) 0.8864(8) 0.072(4) Uani 0.5 1 d . . P C 2
H15D H 1.1189 -0.2222 0.8561 0.109 Uiso 0.5 1 calc R U P C 2
H15E H 1.1302 -0.1639 0.9240 0.109 Uiso 0.5 1 calc R U P C 2
H15F H 1.0929 -0.0799 0.8599 0.109 Uiso 0.5 1 calc R U P C 2
C16 C 0.7314(4) 0.1437(4) 0.6890(3) 0.0335(13) Uani 1 1 d . . . . .
H16A H 0.7424 0.2190 0.6973 0.050 Uiso 1 1 calc R U . . .
H16B H 0.7703 0.1155 0.6405 0.050 Uiso 1 1 calc R U . . .
H16C H 0.7787 0.0793 0.7184 0.050 Uiso 1 1 calc R U . . .
C17 C 0.4776(4) 0.2539(4) 0.6344(2) 0.0326(13) Uani 1 1 d . . . . .
H17A H 0.3825 0.2663 0.6408 0.049 Uiso 1 1 calc R U . . .
H17B H 0.5318 0.2020 0.5925 0.049 Uiso 1 1 calc R U . . .
H17C H 0.4830 0.3340 0.6301 0.049 Uiso 1 1 calc R U . . .
C18 C 0.6741(5) 0.2550(4) 0.8660(3) 0.0389(14) Uani 1 1 d . . . . .
H18A H 0.7647 0.1870 0.8531 0.058 Uiso 1 1 calc R U . . .
H18B H 0.6577 0.2835 0.9138 0.058 Uiso 1 1 calc R U . . .
H18C H 0.6689 0.3233 0.8355 0.058 Uiso 1 1 calc R U . . .
C19 C 0.4261(5) 0.2177(4) 0.9444(2) 0.0388(14) Uani 1 1 d . . . . .
H19A H 0.3431 0.2110 0.9395 0.058 Uiso 1 1 calc R U . . .
H19B H 0.4021 0.2987 0.9657 0.058 Uiso 1 1 calc R U . . .
H19C H 0.4730 0.1528 0.9736 0.058 Uiso 1 1 calc R U . . .
C20 C 0.2041(4) 0.3589(4) 0.7836(3) 0.0266(12) Uani 1 1 d . . . . .
C21 C 0.1491(4) 0.2933(4) 0.8314(3) 0.0330(13) Uani 1 1 d . . . . .
H21 H 0.1802 0.2739 0.8731 0.040 Uiso 1 1 calc R U . . .
C22 C 0.0514(4) 0.2548(4) 0.8214(3) 0.0365(14) Uani 1 1 d . . . . .
H22 H 0.0156 0.2121 0.8560 0.044 Uiso 1 1 calc R U . . .
C23 C 0.0069(5) 0.2798(4) 0.7601(3) 0.0423(15) Uani 1 1 d . . . . .
H23 H -0.0574 0.2517 0.7516 0.051 Uiso 1 1 calc R U . . .
C24 C 0.0567(4) 0.3454(4) 0.7117(3) 0.0389(14) Uani 1 1 d . . . . .
H24 H 0.0253 0.3640 0.6700 0.047 Uiso 1 1 calc R U . . .
C25 C 0.1529(4) 0.3849(4) 0.7235(3) 0.0304(13) Uani 1 1 d . . . . .
H25 H 0.1849 0.4309 0.6896 0.036 Uiso 1 1 calc R U . . .
C26 C 0.3633(4) 0.4868(4) 0.7434(2) 0.0261(12) Uani 1 1 d . . . . .
C27 C 0.4946(4) 0.4775(4) 0.7143(2) 0.0292(12) Uani 1 1 d . . . . .
H27 H 0.5698 0.4091 0.7252 0.035 Uiso 1 1 calc R U . . .
C28 C 0.5207(5) 0.5620(4) 0.6707(3) 0.0335(13) Uani 1 1 d . . . . .
H28 H 0.6122 0.5494 0.6513 0.040 Uiso 1 1 calc R U . . .
C29 C 0.4147(5) 0.6652(4) 0.6551(3) 0.0388(14) Uani 1 1 d . . . . .
H29 H 0.4325 0.7233 0.6248 0.047 Uiso 1 1 calc R U . . .
C30 C 0.2820(5) 0.6828(4) 0.6843(3) 0.0385(14) Uani 1 1 d . . . . .
H30 H 0.2077 0.7535 0.6746 0.046 Uiso 1 1 calc R U . . .
C31 C 0.2588(5) 0.5958(4) 0.7281(3) 0.0325(13) Uani 1 1 d . . . . .
H31 H 0.1672 0.6106 0.7488 0.039 Uiso 1 1 calc R U . . .
C32 C 0.2869(4) 0.4636(4) 0.8715(2) 0.0257(12) Uani 1 1 d . . . . .
C33 C 0.1605(4) 0.5025(4) 0.9159(3) 0.0291(12) Uani 1 1 d . . . . .
H33 H 0.0936 0.4828 0.9030 0.035 Uiso 1 1 calc R U . . .
C34 C 0.1243(5) 0.5686(4) 0.9785(3) 0.0337(13) Uani 1 1 d . . . . .
H34 H 0.0355 0.5922 1.0066 0.040 Uiso 1 1 calc R U . . .
C35 C 0.2185(5) 0.5998(4) 0.9993(3) 0.0329(13) Uani 1 1 d . . . . .
H35 H 0.1971 0.6419 1.0426 0.039 Uiso 1 1 calc R U . . .
C36 C 0.3441(5) 0.5678(4) 0.9553(3) 0.0330(13) Uani 1 1 d . . . . .
H36 H 0.4097 0.5896 0.9679 0.040 Uiso 1 1 calc R U . . .
C37 C 0.3759(4) 0.5040(4) 0.8928(3) 0.0285(12) Uani 1 1 d . . . . .
H37 H 0.4619 0.4868 0.8629 0.034 Uiso 1 1 calc R U . . .
O2 O 0.8089(5) 0.5488(5) 0.5433(3) 0.0930(16) Uani 1 1 d . . . . .
C38 C 0.8651(6) 0.4173(6) 0.5440(4) 0.096(3) Uani 1 1 d . . . . .
H38A H 0.8665 0.3903 0.5918 0.115 Uiso 1 1 calc R U . . .
H38B H 0.9595 0.3813 0.5161 0.115 Uiso 1 1 calc R U . . .
C39 C 0.7758(7) 0.3768(5) 0.5142(4) 0.077(2) Uani 1 1 d . . . . .
H39A H 0.7150 0.3537 0.5509 0.092 Uiso 1 1 calc R U . . .
H39B H 0.8309 0.3057 0.4808 0.092 Uiso 1 1 calc R U . . .
C40 C 0.6947(8) 0.4902(7) 0.4786(4) 0.095(3) Uani 1 1 d . . . . .
H40A H 0.7077 0.4700 0.4291 0.115 Uiso 1 1 calc R U . . .
H40B H 0.5964 0.5218 0.5002 0.115 Uiso 1 1 calc R U . . .
C41 C 0.7460(8) 0.5801(7) 0.4866(4) 0.093(3) Uani 1 1 d . . . . .
H41A H 0.8127 0.5801 0.4443 0.112 Uiso 1 1 calc R U . . .
H41B H 0.6705 0.6635 0.4949 0.112 Uiso 1 1 calc R U . . .
O3A O 0.8796(11) 0.0358(11) 0.4201(7) 0.137(5) Uiso 0.5 1 d D . P D 1
C42A C 0.7566(11) 0.0893(9) 0.4726(6) 0.055(3) Uiso 0.5 1 d D . P D 1
H42A H 0.7085 0.1792 0.4677 0.066 Uiso 0.5 1 calc R U P D 1
H42B H 0.7756 0.0744 0.5193 0.066 Uiso 0.5 1 calc R U P D 1
C43A C 0.6762(9) 0.0220(9) 0.4586(7) 0.044(3) Uiso 0.5 1 d D . P D 1
H43A H 0.6260 0.0611 0.4222 0.053 Uiso 0.5 1 calc R U P D 1
H43B H 0.6104 0.0200 0.5009 0.053 Uiso 0.5 1 calc R U P D 1
C44A C 0.7883(11) -0.1128(8) 0.4339(6) 0.045(3) Uiso 0.5 1 d D . P D 1
H44A H 0.8009 -0.1679 0.4731 0.054 Uiso 0.5 1 calc R U P D 1
H44B H 0.7637 -0.1490 0.3982 0.054 Uiso 0.5 1 calc R U P D 1
C45A C 0.9127(11) -0.0922(11) 0.4053(8) 0.089(5) Uiso 0.5 1 d D . P D 1
H45A H 0.9880 -0.1464 0.4270 0.107 Uiso 0.5 1 calc R U P D 1
H45B H 0.9414 -0.1110 0.3549 0.107 Uiso 0.5 1 calc R U P D 1
O3B O 0.8471(12) -0.1486(10) 0.4743(7) 0.148(5) Uiso 0.5 1 d D . P E 2
C42B C 0.9288(12) -0.0853(13) 0.4640(9) 0.108(5) Uiso 0.5 1 d D . P E 2
H42C H 0.9934 -0.1102 0.4187 0.130 Uiso 0.5 1 calc R U P E 2
H42D H 0.9813 -0.1022 0.5005 0.130 Uiso 0.5 1 calc R U P E 2
C43B C 0.837(2) 0.0449(15) 0.4666(15) 0.194(12) Uiso 0.5 1 d D . P E 2
H43C H 0.8827 0.0932 0.4386 0.233 Uiso 0.5 1 calc R U P E 2
H43D H 0.8019 0.0803 0.5145 0.233 Uiso 0.5 1 calc R U P E 2
C44B C 0.7168(12) 0.0413(10) 0.4338(7) 0.064(4) Uiso 0.5 1 d D . P E 2
H44C H 0.6292 0.1131 0.4506 0.077 Uiso 0.5 1 calc R U P E 2
H44D H 0.7406 0.0380 0.3828 0.077 Uiso 0.5 1 calc R U P E 2
C45B C 0.7124(13) -0.0784(13) 0.4612(8) 0.086(5) Uiso 0.5 1 d D . P E 2
H45C H 0.6414 -0.0625 0.5042 0.103 Uiso 0.5 1 calc R U P E 2
H45D H 0.6938 -0.1227 0.4267 0.103 Uiso 0.5 1 calc R U P E 2

loop_
_atom_site_aniso_label
_atom_site_aniso_U_11
_atom_site_aniso_U_22
_atom_site_aniso_U_33
_atom_site_aniso_U_23
_atom_site_aniso_U_13
_atom_site_aniso_U_12
Si1 0.0241(7) 0.0262(7) 0.0318(10) 0.0001(7) -0.0014(7) -0.0124(6)
Si2 0.0359(8) 0.0285(8) 0.0348(11) 0.0023(7) -0.0085(8) -0.0198(7)
O1 0.039(2) 0.0302(18) 0.036(2) 0.0049(17) -0.0162(18) -0.0158(16)
N1 0.022(2) 0.027(2) 0.026(3) -0.004(2) 0.003(2) -0.0116(17)
N2 0.031(2) 0.024(2) 0.028(3) 0.000(2) -0.001(2) -0.0153(18)
N3 0.028(2) 0.029(2) 0.037(3) 0.007(2) -0.008(2) -0.0157(19)
N4 0.027(2) 0.029(2) 0.043(3) 0.007(2) -0.003(2) -0.0124(19)
N5 0.024(2) 0.028(2) 0.029(3) -0.0034(19) 0.002(2) -0.0138(18)
Li1 0.038(5) 0.037(5) 0.053(7) 0.016(5) -0.012(5) -0.028(4)
B1 0.022(3) 0.030(3) 0.037(4) 0.000(3) -0.004(3) -0.011(3)
C1 0.025(3) 0.026(3) 0.039(4) 0.000(2) -0.005(2) -0.013(2)
C2 0.033(3) 0.031(3) 0.041(4) 0.003(3) -0.013(3) -0.016(2)
C3 0.029(3) 0.022(2) 0.036(4) 0.002(2) 0.002(3) -0.013(2)
C4 0.033(3) 0.027(3) 0.039(4) 0.006(3) -0.005(3) -0.016(2)
C5 0.035(3) 0.027(3) 0.044(4) 0.004(3) -0.008(3) -0.011(2)
C6 0.035(3) 0.031(3) 0.034(4) 0.004(3) -0.002(3) -0.010(2)
C7 0.036(3) 0.028(3) 0.032(4) 0.001(3) -0.002(3) -0.010(2)
C8 0.030(3) 0.029(3) 0.038(4) -0.002(3) -0.002(3) -0.010(2)
C9 0.034(3) 0.036(3) 0.038(4) -0.004(3) -0.001(3) -0.014(2)
C10 0.034(3) 0.033(3) 0.046(4) 0.010(3) -0.009(3) -0.016(2)
C11 0.035(3) 0.042(3) 0.060(5) 0.011(3) 0.002(3) -0.014(3)
C12 0.069(4) 0.038(3) 0.060(5) 0.019(3) -0.038(4) -0.030(3)
C13 0.049(4) 0.049(4) 0.086(5) 0.024(4) -0.037(4) -0.027(3)
C14A 0.028(11) 0.028(9) 0.063(16) -0.009(7) -0.021(9) 0.002(7)
C15A 0.021(6) 0.044(7) 0.074(11) -0.009(7) -0.019(7) -0.009(6)
C14B 0.033(11) 0.038(11) 0.08(2) 0.014(9) -0.018(11) -0.012(9)
C15B 0.053(9) 0.085(11) 0.090(14) 0.038(10) -0.033(9) -0.034(9)
C16 0.032(3) 0.027(3) 0.040(4) 0.000(3) -0.005(3) -0.012(2)
C17 0.031(3) 0.029(3) 0.038(4) 0.002(3) -0.001(3) -0.016(2)
C18 0.045(3) 0.029(3) 0.049(4) 0.001(3) -0.017(3) -0.018(3)
C19 0.064(4) 0.042(3) 0.022(4) -0.001(3) -0.007(3) -0.034(3)
C20 0.015(2) 0.022(2) 0.031(4) -0.007(2) 0.005(2) -0.001(2)
C21 0.023(3) 0.022(3) 0.049(4) -0.006(3) 0.005(3) -0.010(2)
C22 0.023(3) 0.027(3) 0.054(4) -0.009(3) 0.009(3) -0.011(2)
C23 0.021(3) 0.040(3) 0.064(5) -0.017(3) 0.005(3) -0.015(2)
C24 0.023(3) 0.033(3) 0.054(4) -0.009(3) -0.003(3) -0.007(2)
C25 0.022(3) 0.023(3) 0.041(4) -0.013(2) 0.003(3) -0.009(2)
C26 0.023(3) 0.024(3) 0.033(4) -0.006(2) -0.001(2) -0.012(2)
C27 0.032(3) 0.028(3) 0.026(3) 0.001(2) 0.002(3) -0.015(2)
C28 0.034(3) 0.039(3) 0.030(4) -0.006(3) 0.006(3) -0.023(3)
C29 0.054(4) 0.034(3) 0.041(4) 0.007(3) -0.012(3) -0.030(3)
C30 0.044(3) 0.032(3) 0.047(4) 0.003(3) -0.013(3) -0.021(3)
C31 0.029(3) 0.036(3) 0.036(4) -0.007(3) -0.003(3) -0.017(2)
C32 0.021(3) 0.024(2) 0.032(4) 0.005(2) 0.001(3) -0.014(2)
C33 0.028(3) 0.021(2) 0.037(4) -0.005(2) -0.004(3) -0.011(2)
C34 0.030(3) 0.026(3) 0.041(4) 0.004(3) 0.004(3) -0.014(2)
C35 0.039(3) 0.030(3) 0.029(4) -0.003(3) 0.002(3) -0.018(2)
C36 0.035(3) 0.026(3) 0.041(4) 0.001(3) -0.003(3) -0.019(2)
C37 0.030(3) 0.023(3) 0.031(4) -0.004(2) 0.003(3) -0.013(2)
O2 0.087(4) 0.110(4) 0.096(4) -0.020(3) -0.017(3) -0.053(3)
C38 0.062(5) 0.068(5) 0.127(7) -0.046(5) -0.054(5) 0.024(4)
C39 0.093(5) 0.046(4) 0.072(6) -0.017(4) 0.017(4) -0.026(4)
C40 0.146(7) 0.093(6) 0.081(6) 0.015(5) -0.056(6) -0.068(6)
C41 0.148(7) 0.120(7) 0.056(6) 0.024(5) -0.050(5) -0.088(6)

loop_
_atom_type_symbol
_atom_type_description
_atom_type_scat_dispersion_real
_atom_type_scat_dispersion_imag
_atom_type_scat_source
C C 0.0033 0.0016 'International Tables Vol C Tables 4.2.6.8 and 6.1.1.4'
H H 0.0000 0.0000 'International Tables Vol C Tables 4.2.6.8 and 6.1.1.4'
B B 0.0013 0.0007 'International Tables Vol C Tables 4.2.6.8 and 6.1.1.4'
Li Li -0.0003 0.0001 'International Tables Vol C Tables 4.2.6.8 and 6.1.1.4'
N N 0.0061 0.0033 'International Tables Vol C Tables 4.2.6.8 and 6.1.1.4'
O O 0.0106 0.0060 'International Tables Vol C Tables 4.2.6.8 and 6.1.1.4'
Si Si 0.0817 0.0704 'International Tables Vol C Tables 4.2.6.8 and 6.1.1.4'

loop_
_geom_angle_atom_site_label_1
_geom_angle_atom_site_label_2
_geom_angle_atom_site_label_3
_geom_angle
N5 Si1 N1 111.81(18)
N5 Si1 C17 116.5(2)
N1 Si1 C17 103.78(19)
N5 Si1 C16 111.11(19)
N1 Si1 C16 106.85(18)
C17 Si1 C16 106.0(2)
O1 Si2 N5 106.90(17)
O1 Si2 C19 104.86(19)
N5 Si2 C19 116.9(2)
O1 Si2 C18 104.15(18)
N5 Si2 C18 115.1(2)
C19 Si2 C18 107.7(2)
C12 O1 Si2 116.3(3)
C12 O1 Li1 104.2(3)
Si2 O1 Li1 138.8(3)
C1 N1 C8 112.5(3)
C1 N1 Si1 110.9(3)
C8 N1 Si1 113.4(3)
C1 N1 Li1 103.8(3)
C8 N1 Li1 102.7(4)
Si1 N1 Li1 112.9(3)
C2 N2 C3 112.7(3)
C2 N2 C9 110.0(4)
C3 N2 C9 110.1(4)
C2 N2 Li1 104.3(3)
C3 N2 Li1 114.2(3)
C9 N2 Li1 105.0(3)
C4 N3 C10 109.3(4)
C4 N3 C5 110.2(3)
C10 N3 C5 108.7(4)
C4 N3 Li1 104.7(3)
C10 N3 Li1 124.9(3)
C5 N3 Li1 98.1(3)
C6 N4 C7 110.3(3)
C6 N4 C11 106.3(3)
C7 N4 C11 110.1(4)
C6 N4 Li1 109.9(3)
C7 N4 Li1 93.5(3)
C11 N4 Li1 125.8(4)
B1 N5 Si2 122.1(3)
B1 N5 Si1 120.2(3)
Si2 N5 Si1 117.3(2)
O1 Li1 N2 108.3(4)
O1 Li1 N1 94.1(3)
N2 Li1 N1 85.4(3)
O1 Li1 N4 130.1(4)
N2 Li1 N4 121.4(4)
N1 Li1 N4 86.0(3)
O1 Li1 N3 117.9(4)
N2 Li1 N3 77.3(2)
N1 Li1 N3 147.1(4)
N4 Li1 N3 79.6(3)
O1 Li1 C7 143.3(4)
N2 Li1 C7 96.7(3)
N1 Li1 C7 60.9(3)
N4 Li1 C7 32.48(18)
N3 Li1 C7 93.2(3)
C26 B1 C20 114.9(4)
C26 B1 C32 102.2(4)
C20 B1 C32 109.9(4)
C26 B1 N5 111.3(4)
C20 B1 N5 106.2(3)
C32 B1 N5 112.5(4)
N1 C1 C2 115.4(3)
N1 C1 H1A 108.4
C2 C1 H1A 108.4
N1 C1 H1B 108.4
C2 C1 H1B 108.4
H1A C1 H1B 107.5
N2 C2 C1 112.5(3)
N2 C2 H2A 109.1
C1 C2 H2A 109.1
N2 C2 H2B 109.1
C1 C2 H2B 109.1
H2A C2 H2B 107.8
N2 C3 C4 111.2(3)
N2 C3 H3A 109.4
C4 C3 H3A 109.4
N2 C3 H3B 109.4
C4 C3 H3B 109.4
H3A C3 H3B 108.0
N3 C4 C3 113.2(4)
N3 C4 H4A 108.9
C3 C4 H4A 108.9
N3 C4 H4B 108.9
C3 C4 H4B 108.9
H4A C4 H4B 107.7
N3 C5 C6 112.4(4)
N3 C5 H5A 109.1
C6 C5 H5A 109.1
N3 C5 H5B 109.1
C6 C5 H5B 109.1
H5A C5 H5B 107.9
N4 C6 C5 112.5(4)
N4 C6 H6A 109.1
C5 C6 H6A 109.1
N4 C6 H6B 109.1
C5 C6 H6B 109.1
H6A C6 H6B 107.8
N4 C7 C8 111.7(4)
N4 C7 Li1 54.0(3)
C8 C7 Li1 79.2(3)
N4 C7 H7A 109.3
C8 C7 H7A 109.3
Li1 C7 H7A 81.7
N4 C7 H7B 109.3
C8 C7 H7B 109.3
Li1 C7 H7B 163.2
H7A C7 H7B 107.9
N1 C8 C7 114.8(4)
N1 C8 H8A 108.6
C7 C8 H8A 108.6
N1 C8 H8B 108.6
C7 C8 H8B 108.6
H8A C8 H8B 107.6
N2 C9 H9A 109.5
N2 C9 H9B 109.5
H9A C9 H9B 109.5
N2 C9 H9C 109.5
H9A C9 H9C 109.5
H9B C9 H9C 109.5
N3 C10 H10A 109.5
N3 C10 H10B 109.5
H10A C10 H10B 109.5
N3 C10 H10C 109.5
H10A C10 H10C 109.5
H10B C10 H10C 109.5
N4 C11 H11A 109.5
N4 C11 H11B 109.5
H11A C11 H11B 109.5
N4 C11 H11C 109.5
H11A C11 H11C 109.5
H11B C11 H11C 109.5
O1 C12 C13 111.7(4)
O1 C12 H12A 109.3
C13 C12 H12A 109.3
O1 C12 H12B 109.3
C13 C12 H12B 109.3
H12A C12 H12B 107.9
C12 C13 C14A 123.4(9)
C12 C13 C14B 99.0(7)
C12 C13 H13A 106.5
C14A C13 H13A 106.5
C12 C13 H13B 106.5
C14A C13 H13B 106.5
H13A C13 H13B 106.5
C12 C13 H13C 112.0
C14B C13 H13C 112.0
C12 C13 H13D 112.0
C14B C13 H13D 112.0
H13C C13 H13D 109.7
C13 C14A C15A 107.5(10)
C13 C14A H14A 110.2
C15A C14A H14A 110.2
C13 C14A H14B 110.2
C15A C14A H14B 110.2
H14A C14A H14B 108.5
C14A C15A H15A 109.5
C14A C15A H15B 109.5
H15A C15A H15B 109.5
C14A C15A H15C 109.5
H15A C15A H15C 109.5
H15B C15A H15C 109.5
C15B C14B C13 104.5(15)
C15B C14B H14C 110.8
C13 C14B H14C 110.8
C15B C14B H14D 110.8
C13 C14B H14D 110.8
H14C C14B H14D 108.9
C14B C15B H15D 109.5
C14B C15B H15E 109.5
H15D C15B H15E 109.5
C14B C15B H15F 109.5
H15D C15B H15F 109.5
H15E C15B H15F 109.5
Si1 C16 H16A 109.5
Si1 C16 H16B 109.5
H16A C16 H16B 109.5
Si1 C16 H16C 109.5
H16A C16 H16C 109.5
H16B C16 H16C 109.5
Si1 C17 H17A 109.5
Si1 C17 H17B 109.5
H17A C17 H17B 109.5
Si1 C17 H17C 109.5
H17A C17 H17C 109.5
H17B C17 H17C 109.5
Si2 C18 H18A 109.5
Si2 C18 H18B 109.5
H18A C18 H18B 109.5
Si2 C18 H18C 109.5
H18A C18 H18C 109.5
H18B C18 H18C 109.5
Si2 C19 H19A 109.5
Si2 C19 H19B 109.5
H19A C19 H19B 109.5
Si2 C19 H19C 109.5
H19A C19 H19C 109.5
H19B C19 H19C 109.5
C21 C20 C25 115.0(4)
C21 C20 B1 121.2(4)
C25 C20 B1 123.5(4)
C22 C21 C20 123.8(5)
C22 C21 H21 118.1
C20 C21 H21 118.1
C23 C22 C21 119.0(5)
C23 C22 H22 120.5
C21 C22 H22 120.5
C24 C23 C22 119.5(4)
C24 C23 H23 120.2
C22 C23 H23 120.2
C23 C24 C25 120.4(5)
C23 C24 H24 119.8
C25 C24 H24 119.8
C24 C25 C20 122.3(5)
C24 C25 H25 118.8
C20 C25 H25 118.8
C27 C26 C31 113.8(4)
C27 C26 B1 124.6(4)
C31 C26 B1 121.4(4)
C28 C27 C26 123.6(4)
C28 C27 H27 118.2
C26 C27 H27 118.2
C27 C28 C29 120.4(4)
C27 C28 H28 119.8
C29 C28 H28 119.8
C28 C29 C30 119.1(4)
C28 C29 H29 120.5
C30 C29 H29 120.5
C29 C30 C31 119.2(5)
C29 C30 H30 120.4
C31 C30 H30 120.4
C30 C31 C26 123.8(4)
C30 C31 H31 118.1
C26 C31 H31 118.1
C33 C32 C37 113.6(4)
C33 C32 B1 125.3(4)
C37 C32 B1 120.8(4)
C32 C33 C34 124.5(4)
C32 C33 H33 117.8
C34 C33 H33 117.8
C35 C34 C33 119.8(5)
C35 C34 H34 120.1
C33 C34 H34 120.1
C36 C35 C34 117.8(5)
C36 C35 H35 121.1
C34 C35 H35 121.1
C35 C36 C37 120.9(4)
C35 C36 H36 119.6
C37 C36 H36 119.6
C36 C37 C32 123.2(4)
C36 C37 H37 118.4
C32 C37 H37 118.4
C41 O2 C38 106.0(5)
O2 C38 C39 106.7(5)
O2 C38 H38A 110.4
C39 C38 H38A 110.4
O2 C38 H38B 110.4
C39 C38 H38B 110.4
H38A C38 H38B 108.6
C38 C39 C40 103.4(5)
C38 C39 H39A 111.1
C40 C39 H39A 111.1
C38 C39 H39B 111.1
C40 C39 H39B 111.1
H39A C39 H39B 109.0
C41 C40 C39 105.9(6)
C41 C40 H40A 110.6
C39 C40 H40A 110.6
C41 C40 H40B 110.6
C39 C40 H40B 110.6
H40A C40 H40B 108.7
O2 C41 C40 107.9(6)
O2 C41 H41A 110.1
C40 C41 H41A 110.1
O2 C41 H41B 110.1
C40 C41 H41B 110.1
H41A C41 H41B 108.4
C42A O3A C45A 110.7(8)
O3A C42A C43A 102.3(8)
O3A C42A H42A 111.3
C43A C42A H42A 111.3
O3A C42A H42B 111.3
C43A C42A H42B 111.3
H42A C42A H42B 109.2
C42A C43A C44A 103.7(7)
C42A C43A H43A 111.0
C44A C43A H43A 111.0
C42A C43A H43B 111.0
C44A C43A H43B 111.0
H43A C43A H43B 109.0
C45A C44A C43A 103.2(7)
C45A C44A H44A 111.1
C43A C44A H44A 111.1
C45A C44A H44B 111.1
C43A C44A H44B 111.1
H44A C44A H44B 109.1
O3A C45A C44A 107.2(8)
O3A C45A H45A 110.3
C44A C45A H45A 110.3
O3A C45A H45B 110.3
C44A C45A H45B 110.3
H45A C45A H45B 108.5
C42B O3B C45B 114.1(9)
O3B C42B C43B 106.0(10)
O3B C42B H42C 110.5
C43B C42B H42C 110.5
O3B C42B H42D 110.5
C43B C42B H42D 110.5
H42C C42B H42D 108.7
C42B C43B C44B 102.0(10)
C42B C43B H43C 111.4
C44B C43B H43C 111.4
C42B C43B H43D 111.4
C44B C43B H43D 111.4
H43C C43B H43D 109.2
C45B C44B C43B 100.6(8)
C45B C44B H44C 111.6
C43B C44B H44C 111.6
C45B C44B H44D 111.6
C43B C44B H44D 111.6
H44C C44B H44D 109.4
O3B C45B C44B 104.0(8)
O3B C45B H45C 111.0
C44B C45B H45C 111.0
O3B C45B H45D 111.0
C44B C45B H45D 111.0
H45C C45B H45D 109.0

loop_
_geom_bond_atom_site_label_1
_geom_bond_atom_site_label_2
_geom_bond_distance
Si1 N5 1.732(4)
Si1 N1 1.798(4)
Si1 C17 1.860(5)
Si1 C16 1.882(4)
Si2 O1 1.710(3)
Si2 N5 1.714(4)
Si2 C19 1.874(5)
Si2 C18 1.886(4)
O1 C12 1.463(5)
O1 Li1 2.044(9)
N1 C1 1.472(5)
N1 C8 1.475(5)
N1 Li1 2.179(9)
N2 C2 1.461(5)
N2 C3 1.466(5)
N2 C9 1.468(5)
N2 Li1 2.169(8)
N3 C4 1.464(5)
N3 C10 1.478(5)
N3 C5 1.492(6)
N3 Li1 2.420(8)
N4 C6 1.476(5)
N4 C7 1.477(5)
N4 C11 1.479(5)
N4 Li1 2.226(10)
N5 B1 1.662(6)
Li1 C7 2.746(11)
B1 C26 1.612(7)
B1 C20 1.650(6)
B1 C32 1.655(7)
C1 C2 1.520(5)
C1 H1A 0.9900
C1 H1B 0.9900
C2 H2A 0.9900
C2 H2B 0.9900
C3 C4 1.514(5)
C3 H3A 0.9900
C3 H3B 0.9900
C4 H4A 0.9900
C4 H4B 0.9900
C5 C6 1.515(6)
C5 H5A 0.9900
C5 H5B 0.9900
C6 H6A 0.9900
C6 H6B 0.9900
C7 C8 1.544(6)
C7 H7A 0.9900
C7 H7B 0.9900
C8 H8A 0.9900
C8 H8B 0.9900
C9 H9A 0.9800
C9 H9B 0.9800
C9 H9C 0.9800
C10 H10A 0.9800
C10 H10B 0.9800
C10 H10C 0.9800
C11 H11A 0.9800
C11 H11B 0.9800
C11 H11C 0.9800
C12 C13 1.496(7)
C12 H12A 0.9900
C12 H12B 0.9900
C13 C14A 1.54(2)
C13 C14B 1.60(2)
C13 H13A 0.9900
C13 H13B 0.9900
C13 H13C 0.9900
C13 H13D 0.9900
C14A C15A 1.575(19)
C14A H14A 0.9900
C14A H14B 0.9900
C15A H15A 0.9800
C15A H15B 0.9800
C15A H15C 0.9800
C14B C15B 1.470(19)
C14B H14C 0.9900
C14B H14D 0.9900
C15B H15D 0.9800
C15B H15E 0.9800
C15B H15F 0.9800
C16 H16A 0.9800
C16 H16B 0.9800
C16 H16C 0.9800
C17 H17A 0.9800
C17 H17B 0.9800
C17 H17C 0.9800
C18 H18A 0.9800
C18 H18B 0.9800
C18 H18C 0.9800
C19 H19A 0.9800
C19 H19B 0.9800
C19 H19C 0.9800
C20 C21 1.397(6)
C20 C25 1.402(6)
C21 C22 1.391(5)
C21 H21 0.9500
C22 C23 1.387(7)
C22 H22 0.9500
C23 C24 1.377(6)
C23 H23 0.9500
C24 C25 1.395(6)
C24 H24 0.9500
C25 H25 0.9500
C26 C27 1.400(6)
C26 C31 1.410(6)
C27 C28 1.377(6)
C27 H27 0.9500
C28 C29 1.382(6)
C28 H28 0.9500
C29 C30 1.385(6)
C29 H29 0.9500
C30 C31 1.391(6)
C30 H30 0.9500
C31 H31 0.9500
C32 C33 1.383(6)
C32 C37 1.405(5)
C33 C34 1.394(6)
C33 H33 0.9500
C34 C35 1.386(6)
C34 H34 0.9500
C35 C36 1.379(6)
C35 H35 0.9500
C36 C37 1.389(6)
C36 H36 0.9500
C37 H37 0.9500
O2 C41 1.408(7)
O2 C38 1.427(7)
C38 C39 1.497(8)
C38 H38A 0.9900
C38 H38B 0.9900
C39 C40 1.521(8)
C39 H39A 0.9900
C39 H39B 0.9900
C40 C41 1.434(8)
C40 H40A 0.9900
C40 H40B 0.9900
C41 H41A 0.9900
C41 H41B 0.9900
O3A C42A 1.438(13)
O3A C45A 1.443(12)
C42A C43A 1.495(12)
C42A H42A 0.9900
C42A H42B 0.9900
C43A C44A 1.586(11)
C43A H43A 0.9900
C43A H43B 0.9900
C44A C45A 1.482(12)
C44A H44A 0.9900
C44A H44B 0.9900
C45A H45A 0.9900
C45A H45B 0.9900
O3B C42B 1.377(12)
O3B C45B 1.451(12)
C42B C43B 1.456(15)
C42B H42C 0.9900
C42B H42D 0.9900
C43B C44B 1.623(15)
C43B H43C 0.9900
C43B H43D 0.9900
C44B C45B 1.518(12)
C44B H44C 0.9900
C44B H44D 0.9900
C45B H45C 0.9900
C45B H45D 0.9900

loop_
_geom_torsion_atom_site_label_1
_geom_torsion_atom_site_label_2
_geom_torsion_atom_site_label_3
_geom_torsion_atom_site_label_4
_geom_torsion
N5 Si2 O1 C12 171.1(3)
C19 Si2 O1 C12 -64.1(3)
C18 Si2 O1 C12 48.9(4)
N5 Si2 O1 Li1 -20.0(5)
C19 Si2 O1 Li1 104.8(4)
C18 Si2 O1 Li1 -142.2(4)
N5 Si1 N1 C1 54.2(3)
C17 Si1 N1 C1 -72.2(3)
C16 Si1 N1 C1 176.0(3)
N5 Si1 N1 C8 -178.0(3)
C17 Si1 N1 C8 55.5(3)
C16 Si1 N1 C8 -56.3(3)
N5 Si1 N1 Li1 -61.8(3)
C17 Si1 N1 Li1 171.8(3)
C16 Si1 N1 Li1 60.0(3)
O1 Si2 N5 B1 158.8(3)
C19 Si2 N5 B1 41.8(4)
C18 Si2 N5 B1 -86.1(4)
O1 Si2 N5 Si1 -29.1(2)
C19 Si2 N5 Si1 -146.2(2)
C18 Si2 N5 Si1 86.0(3)
N1 Si1 N5 B1 -116.5(3)
C17 Si1 N5 B1 2.6(3)
C16 Si1 N5 B1 124.2(3)
N1 Si1 N5 Si2 71.3(2)
C17 Si1 N5 Si2 -169.58(19)
C16 Si1 N5 Si2 -48.0(3)
Si2 N5 B1 C26 117.2(4)
Si1 N5 B1 C26 -54.6(4)
Si2 N5 B1 C20 -117.1(4)
Si1 N5 B1 C20 71.1(4)
Si2 N5 B1 C32 3.2(5)
Si1 N5 B1 C32 -168.6(3)
C8 N1 C1 C2 78.6(5)
Si1 N1 C1 C2 -153.2(3)
Li1 N1 C1 C2 -31.6(5)
C3 N2 C2 C1 -163.3(4)
C9 N2 C2 C1 73.4(5)
Li1 N2 C2 C1 -38.9(5)
N1 C1 C2 N2 51.4(6)
C2 N2 C3 C4 154.5(4)
C9 N2 C3 C4 -82.2(4)
Li1 N2 C3 C4 35.7(5)
C10 N3 C4 C3 174.4(4)
C5 N3 C4 C3 -66.2(5)
Li1 N3 C4 C3 38.4(5)
N2 C3 C4 N3 -51.5(5)
C4 N3 C5 C6 160.9(4)
C10 N3 C5 C6 -79.3(4)
Li1 N3 C5 C6 51.9(4)
C7 N4 C6 C5 -73.4(5)
C11 N4 C6 C5 167.4(4)
Li1 N4 C6 C5 28.4(5)
N3 C5 C6 N4 -59.6(5)
C6 N4 C7 C8 170.1(4)
C11 N4 C7 C8 -72.9(5)
Li1 N4 C7 C8 57.4(4)
C6 N4 C7 Li1 112.7(4)
C11 N4 C7 Li1 -130.3(4)
C1 N1 C8 C7 -94.0(4)
Si1 N1 C8 C7 139.1(3)
Li1 N1 C8 C7 16.9(4)
N4 C7 C8 N1 -57.2(5)
Li1 C7 C8 N1 -13.3(3)
Si2 O1 C12 C13 -114.9(4)
Li1 O1 C12 C13 72.6(4)
O1 C12 C13 C14A -177.6(9)
O1 C12 C13 C14B 169.2(8)
C12 C13 C14A C15A -66.6(16)
C14B C13 C14A C15A -37(2)
C12 C13 C14B C15B -169.9(11)
C14A C13 C14B C15B 35(2)
C26 B1 C20 C21 -169.5(4)
C32 B1 C20 C21 -54.9(5)
N5 B1 C20 C21 67.0(6)
C26 B1 C20 C25 16.3(7)
C32 B1 C20 C25 130.9(4)
N5 B1 C20 C25 -107.2(5)
C25 C20 C21 C22 0.4(7)
B1 C20 C21 C22 -174.3(4)
C20 C21 C22 C23 1.5(7)
C21 C22 C23 C24 -2.2(7)
C22 C23 C24 C25 1.1(7)
C23 C24 C25 C20 0.8(7)
C21 C20 C25 C24 -1.5(6)
B1 C20 C25 C24 173.0(4)
C20 B1 C26 C27 -140.9(4)
C32 B1 C26 C27 100.0(5)
N5 B1 C26 C27 -20.2(6)
C20 B1 C26 C31 44.9(6)
C32 B1 C26 C31 -74.1(5)
N5 B1 C26 C31 165.6(4)
C31 C26 C27 C28 -4.3(7)
B1 C26 C27 C28 -178.8(5)
C26 C27 C28 C29 2.1(8)
C27 C28 C29 C30 0.5(7)
C28 C29 C30 C31 -0.6(7)
C29 C30 C31 C26 -2.0(7)
C27 C26 C31 C30 4.3(7)
B1 C26 C31 C30 179.0(4)
C26 B1 C32 C33 117.1(4)
C20 B1 C32 C33 -5.4(6)
N5 B1 C32 C33 -123.4(4)
C26 B1 C32 C37 -55.6(5)
C20 B1 C32 C37 -178.1(4)
N5 B1 C32 C37 63.9(5)
C37 C32 C33 C34 -4.0(6)
B1 C32 C33 C34 -177.1(4)
C32 C33 C34 C35 0.2(7)
C33 C34 C35 C36 2.6(6)
C34 C35 C36 C37 -1.4(6)
C35 C36 C37 C32 -2.8(7)
C33 C32 C37 C36 5.2(6)
B1 C32 C37 C36 178.7(4)
C41 O2 C38 C39 -30.0(8)
O2 C38 C39 C40 16.1(8)
C38 C39 C40 C41 3.1(8)
C38 O2 C41 C40 32.6(8)
C39 C40 C41 O2 -21.7(9)
C45A O3A C42A C43A -33.1(15)
O3A C42A C43A C44A 35.2(13)
C42A C43A C44A C45A -26.0(13)
C42A O3A C45A C44A 16.5(17)
C43A C44A C45A O3A 6.6(15)
C45B O3B C42B C43B 20(2)
O3B C42B C43B C44B -33(2)
C42B C43B C44B C45B 35(2)
C42B O3B C45B C44B 5(2)
C43B C44B C45B O3B -24.0(18)
